data_2233502
loop_
_publ_author_name
'Kargar, Hadi'
'Kia, Reza'
'Abbasian, Saeideh'
'Tahir, Muhammad Nawaz'

_publ_section_title
;
 {4,4',6,6'-Tetrachloro-2,2'-[2,2-dimethylpropane-1,3-diylbis(nitrilomethanylylidene)]}copper(II)
;
_journal_coeditor_code HP2025
_journal_issue 2
_journal_name_full 'Acta Crystallographica Section E'
_journal_page_first m182
_journal_paper_doi 10.1107/S160053681200195X
_journal_volume 68
_journal_year 2012
_chemical_formula_iupac '[Cu (C19 H16 Cl4 N2 O2)]'
_chemical_formula_moiety 'C19 H16 Cl4 Cu N2 O2'
_chemical_formula_sum 'C19 H16 Cl4 Cu N2 O2'
_chemical_formula_weight 509.68
_chemical_name_common
;
Bis(3,5-dichlorosalicylidene)-2,2-dimethyl-1,3-propane copper(II)
;
_chemical_name_systematic
;
{4,4',6,6'-Tetrachloro-2,2'-[2,2-dimethylpropane-1,3-
diylbis(nitrilomethanylylidene)]}copper(II)
;
_space_group_IT_number 14
_symmetry_cell_setting monoclinic
_symmetry_space_group_name_Hall '-P 2yn'
_symmetry_space_group_name_H-M 'P 1 21/n 1'
_atom_sites_solution_hydrogens geom
_atom_sites_solution_primary direct
_atom_sites_solution_secondary difmap
_audit_creation_method SHELXL-97
_cell_angle_alpha 90.00
_cell_angle_beta 97.278(4)
_cell_angle_gamma 90.00
_cell_formula_units_Z 4
_cell_length_a 12.4002(10)
_cell_length_b 8.4570(7)
_cell_length_c 20.0316(19)
_cell_measurement_reflns_used 2540
_cell_measurement_temperature 291(2)
_cell_measurement_theta_max 27.40
_cell_measurement_theta_min 2.45
_cell_volume 2083.8(3)
_computing_cell_refinement 'SAINT (Bruker, 2005)'
_computing_data_collection 'APEX2 (Bruker, 2005)'
_computing_data_reduction 'SAINT (Bruker, 2005)'
_computing_molecular_graphics 'SHELXTL (Sheldrick, 2008)'
_computing_publication_material 'SHELXTL (Sheldrick, 2008) and PLATON (Spek, 2009)'
_computing_structure_refinement 'SHELXTL (Sheldrick, 2008)'
_computing_structure_solution 'SHELXTL (Sheldrick, 2008)'
_diffrn_ambient_temperature 291(2)
_diffrn_measured_fraction_theta_full 0.998
_diffrn_measured_fraction_theta_max 0.998
_diffrn_measurement_device_type
;
Bruker SMART APEXII CCD area-detector diffractometer
;
_diffrn_measurement_method '\f and \w scans'
_diffrn_radiation_monochromator graphite
_diffrn_radiation_source 'fine-focus sealed tube'
_diffrn_radiation_type MoK\a
_diffrn_radiation_wavelength 0.71073
_diffrn_reflns_av_R_equivalents 0.0599
_diffrn_reflns_av_sigmaI/netI 0.0768
_diffrn_reflns_limit_h_max 14
_diffrn_reflns_limit_h_min -16
_diffrn_reflns_limit_k_max 11
_diffrn_reflns_limit_k_min -9
_diffrn_reflns_limit_l_max 26
_diffrn_reflns_limit_l_min -26
_diffrn_reflns_number 18291
_diffrn_reflns_theta_full 27.90
_diffrn_reflns_theta_max 27.90
_diffrn_reflns_theta_min 2.05
_diffrn_standards_number 0
_exptl_absorpt_coefficient_mu 1.579
_exptl_absorpt_correction_T_max 0.8710
_exptl_absorpt_correction_T_min 0.6936
_exptl_absorpt_correction_type multi-scan
_exptl_absorpt_process_details '(<i>SADABS</i>; Bruker, 2005)'
_exptl_crystal_colour dark-green
_exptl_crystal_density_diffrn 1.625
_exptl_crystal_density_method 'not measured'
_exptl_crystal_description block
_exptl_crystal_F_000 1028
_exptl_crystal_size_max 0.25
_exptl_crystal_size_mid 0.18
_exptl_crystal_size_min 0.09
_refine_diff_density_max 0.384
_refine_diff_density_min -0.358
_refine_ls_extinction_method none
_refine_ls_goodness_of_fit_ref 1.002
_refine_ls_hydrogen_treatment constr
_refine_ls_matrix_type full
_refine_ls_number_parameters 255
_refine_ls_number_reflns 4988
_refine_ls_number_restraints 0
_refine_ls_restrained_S_all 1.002
_refine_ls_R_factor_all 0.1033
_refine_ls_R_factor_gt 0.0469
_refine_ls_shift/su_max 0.000
_refine_ls_shift/su_mean 0.000
_refine_ls_structure_factor_coef Fsqd
_refine_ls_weighting_details 'calc w=1/[\s^2^(Fo^2^)+(0.0376P)^2^] where P=(Fo^2^+2Fc^2^)/3'
_refine_ls_weighting_scheme calc
_refine_ls_wR_factor_gt 0.0873
_refine_ls_wR_factor_ref 0.1053
_reflns_number_gt 2882
_reflns_number_total 4988
_reflns_threshold_expression I>2\s(I)
_cod_data_source_file hp2025.cif
_cod_data_source_block I
_cod_original_sg_symbol_H-M 'P 21/n'
_cod_database_code 2233502
_cod_database_fobs_code 2233502

loop_
_symmetry_equiv_pos_as_xyz
'x, y, z'
'-x+1/2, y+1/2, -z+1/2'
'-x, -y, -z'
'x-1/2, -y-1/2, z-1/2'

loop_
_atom_site_type_symbol
_atom_site_label
_atom_site_fract_x
_atom_site_fract_y
_atom_site_fract_z
_atom_site_U_iso_or_equiv
_atom_site_adp_type
_atom_site_calc_flag
_atom_site_refinement_flags
_atom_site_occupancy
_atom_site_symmetry_multiplicity
C C1 0.5462(3) 0.8875(4) 0.14363(17) 0.0370(8) Uani d . 1 1
C C2 0.6238(3) 0.9020(4) 0.20186(18) 0.0428(9) Uani d . 1 1
C C3 0.6049(3) 0.9834(4) 0.25795(18) 0.0468(9) Uani d . 1 1
H H3 0.6577 0.9874 0.2953 0.056 Uiso calc R 1 1
C C4 0.5058(3) 1.0605(4) 0.25883(18) 0.0486(9) Uani d . 1 1
C C5 0.4286(3) 1.0532(4) 0.20422(18) 0.0430(9) Uani d . 1 1
H H5 0.3629 1.1057 0.2051 0.052 Uiso calc R 1 1
C C6 0.4466(3) 0.9681(4) 0.14670(17) 0.0365(8) Uani d . 1 1
C C7 0.3634(3) 0.9733(4) 0.08983(17) 0.0398(8) Uani d . 1 1
H H7 0.3024 1.0343 0.0944 0.048 Uiso calc R 1 1
C C8 0.2764(3) 0.9331(4) -0.02093(17) 0.0442(9) Uani d . 1 1
H H8A 0.3077 0.9657 -0.0607 0.053 Uiso calc R 1 1
H H8B 0.2327 1.0201 -0.0078 0.053 Uiso calc R 1 1
C C9 0.2022(3) 0.7905(4) -0.03888(18) 0.0414(8) Uani d . 1 1
C C10 0.1184(3) 0.7758(5) 0.0105(2) 0.0725(13) Uani d . 1 1
H H10A 0.1548 0.7761 0.0557 0.109 Uiso calc R 1 1
H H10B 0.0788 0.6788 0.0022 0.109 Uiso calc R 1 1
H H10C 0.0689 0.8634 0.0045 0.109 Uiso calc R 1 1
C C11 0.1447(3) 0.8178(5) -0.1105(2) 0.0722(13) Uani d . 1 1
H H11A 0.0918 0.7361 -0.1217 0.108 Uiso calc R 1 1
H H11B 0.1973 0.8156 -0.1418 0.108 Uiso calc R 1 1
H H11C 0.1091 0.9188 -0.1127 0.108 Uiso calc R 1 1
C C12 0.2678(2) 0.6363(4) -0.03537(18) 0.0436(9) Uani d . 1 1
H H12A 0.2730 0.5953 0.0101 0.052 Uiso calc R 1 1
H H12B 0.2283 0.5593 -0.0649 0.052 Uiso calc R 1 1
C C13 0.4035(3) 0.5747(4) -0.10521(18) 0.0411(9) Uani d . 1 1
H H13 0.3483 0.5186 -0.1305 0.049 Uiso calc R 1 1
C C14 0.5102(3) 0.5676(4) -0.12688(18) 0.0394(8) Uani d . 1 1
C C15 0.5173(3) 0.4938(4) -0.18871(19) 0.0490(10) Uani d . 1 1
H H15 0.4548 0.4545 -0.2138 0.059 Uiso calc R 1 1
C C16 0.6153(3) 0.4793(4) -0.21236(18) 0.0505(10) Uani d . 1 1
C C17 0.7093(3) 0.5351(4) -0.17506(18) 0.0464(9) Uani d . 1 1
H H17 0.7761 0.5236 -0.1910 0.056 Uiso calc R 1 1
C C18 0.7030(2) 0.6076(4) -0.11442(17) 0.0374(8) Uani d . 1 1
C C19 0.6035(2) 0.6294(4) -0.08710(17) 0.0354(8) Uani d . 1 1
Cl Cl1 0.74867(8) 0.80938(13) 0.20120(6) 0.0735(4) Uani d . 1 1
Cl Cl2 0.48425(9) 1.16671(15) 0.33020(6) 0.0774(4) Uani d . 1 1
Cl Cl3 0.62354(9) 0.38486(16) -0.28877(6) 0.0822(4) Uani d . 1 1
Cl Cl4 0.82198(6) 0.67591(10) -0.06837(5) 0.0476(2) Uani d . 1 1
Cu Cu1 0.48016(3) 0.76529(5) 0.01057(2) 0.03872(14) Uani d . 1 1
N N1 0.3649(2) 0.9025(3) 0.03362(14) 0.0384(7) Uani d . 1 1
N N2 0.37799(19) 0.6517(3) -0.05406(14) 0.0374(7) Uani d . 1 1
O O1 0.57082(17) 0.8082(3) 0.09215(12) 0.0448(6) Uani d . 1 1
O O2 0.60372(17) 0.6982(3) -0.02938(12) 0.0431(6) Uani d . 1 1

loop_
_atom_site_aniso_label
_atom_site_aniso_U_11
_atom_site_aniso_U_22
_atom_site_aniso_U_33
_atom_site_aniso_U_12
_atom_site_aniso_U_13
_atom_site_aniso_U_23
C1 0.0357(19) 0.035(2) 0.040(2) -0.0035(15) 0.0030(16) 0.0027(16)
C2 0.0335(19) 0.038(2) 0.055(2) 0.0000(15) -0.0015(17) 0.0029(18)
C3 0.048(2) 0.045(2) 0.045(2) -0.0118(17) -0.0026(18) 0.0024(18)
C4 0.050(2) 0.054(2) 0.042(2) -0.0112(19) 0.0095(19) -0.0025(18)
C5 0.040(2) 0.045(2) 0.045(2) 0.0019(17) 0.0106(18) 0.0005(18)
C6 0.0335(19) 0.036(2) 0.040(2) -0.0006(15) 0.0041(16) 0.0032(16)
C7 0.0345(19) 0.037(2) 0.049(2) 0.0021(15) 0.0108(17) 0.0023(17)
C8 0.046(2) 0.045(2) 0.040(2) 0.0141(17) -0.0017(17) 0.0079(17)
C9 0.0311(18) 0.047(2) 0.046(2) 0.0060(15) 0.0005(16) 0.0039(17)
C10 0.044(2) 0.084(3) 0.094(4) 0.007(2) 0.028(2) -0.004(3)
C11 0.070(3) 0.067(3) 0.070(3) 0.010(2) -0.027(2) -0.001(2)
C12 0.0301(18) 0.046(2) 0.055(2) -0.0014(16) 0.0085(17) 0.0046(18)
C13 0.0324(19) 0.036(2) 0.053(2) -0.0017(15) -0.0012(17) 0.0003(17)
C14 0.0326(19) 0.036(2) 0.049(2) 0.0016(15) 0.0036(17) -0.0009(17)
C15 0.040(2) 0.051(2) 0.055(3) -0.0033(17) 0.0005(19) -0.0141(19)
C16 0.044(2) 0.057(2) 0.052(3) -0.0002(18) 0.0116(19) -0.018(2)
C17 0.039(2) 0.048(2) 0.056(2) 0.0011(17) 0.0177(19) -0.0066(19)
C18 0.0329(18) 0.0348(19) 0.045(2) -0.0006(14) 0.0066(16) 0.0010(16)
C19 0.0337(19) 0.0294(18) 0.043(2) 0.0025(14) 0.0034(16) 0.0011(16)
Cl1 0.0471(6) 0.0767(8) 0.0895(9) 0.0202(5) -0.0185(6) -0.0163(6)
Cl2 0.0730(8) 0.1044(9) 0.0569(7) -0.0119(7) 0.0172(6) -0.0287(6)
Cl3 0.0600(7) 0.1171(10) 0.0709(8) -0.0016(6) 0.0130(6) -0.0493(7)
Cl4 0.0320(5) 0.0540(6) 0.0568(6) -0.0024(4) 0.0058(4) -0.0025(5)
Cu1 0.0315(2) 0.0416(3) 0.0435(3) 0.00221(18) 0.00652(19) -0.0001(2)
N1 0.0312(15) 0.0406(17) 0.0418(18) 0.0036(12) -0.0011(13) 0.0022(14)
N2 0.0293(15) 0.0356(16) 0.0481(18) -0.0012(12) 0.0086(13) 0.0008(14)
O1 0.0317(13) 0.0533(15) 0.0483(16) 0.0058(11) 0.0006(11) -0.0046(12)
O2 0.0321(13) 0.0509(15) 0.0469(15) -0.0002(10) 0.0073(11) -0.0083(12)

loop_
_atom_type_symbol
_atom_type_description
_atom_type_scat_dispersion_real
_atom_type_scat_dispersion_imag
_atom_type_scat_source
C C 0.0033 0.0016 'International Tables Vol C Tables 4.2.6.8 and 6.1.1.4'
H H 0.0000 0.0000 'International Tables Vol C Tables 4.2.6.8 and 6.1.1.4'
N N 0.0061 0.0033 'International Tables Vol C Tables 4.2.6.8 and 6.1.1.4'
O O 0.0106 0.0060 'International Tables Vol C Tables 4.2.6.8 and 6.1.1.4'
Cl Cl 0.1484 0.1585 'International Tables Vol C Tables 4.2.6.8 and 6.1.1.4'
Cu Cu 0.3201 1.2651 'International Tables Vol C Tables 4.2.6.8 and 6.1.1.4'

loop_
_geom_angle_atom_site_label_1
_geom_angle_atom_site_label_2
_geom_angle_atom_site_label_3
_geom_angle
O1 C1 C6 125.2(3)
O1 C1 C2 119.6(3)
C6 C1 C2 115.2(3)
C3 C2 C1 123.5(3)
C3 C2 Cl1 118.7(3)
C1 C2 Cl1 117.8(3)
C2 C3 C4 119.3(3)
C2 C3 H3 120.3
C4 C3 H3 120.3
C5 C4 C3 120.0(3)
C5 C4 Cl2 121.3(3)
C3 C4 Cl2 118.7(3)
C4 C5 C6 121.1(3)
C4 C5 H5 119.5
C6 C5 H5 119.5
C5 C6 C1 120.8(3)
C5 C6 C7 117.6(3)
C1 C6 C7 121.5(3)
N1 C7 C6 126.5(3)
N1 C7 H7 116.7
C6 C7 H7 116.7
N1 C8 C9 113.9(3)
N1 C8 H8A 108.8
C9 C8 H8A 108.8
N1 C8 H8B 108.8
C9 C8 H8B 108.8
H8A C8 H8B 107.7
C10 C9 C8 110.5(3)
C10 C9 C12 107.6(3)
C8 C9 C12 111.1(3)
C10 C9 C11 110.1(3)
C8 C9 C11 107.1(3)
C12 C9 C11 110.6(3)
C9 C10 H10A 109.5
C9 C10 H10B 109.5
H10A C10 H10B 109.5
C9 C10 H10C 109.5
H10A C10 H10C 109.5
H10B C10 H10C 109.5
C9 C11 H11A 109.5
C9 C11 H11B 109.5
H11A C11 H11B 109.5
C9 C11 H11C 109.5
H11A C11 H11C 109.5
H11B C11 H11C 109.5
N2 C12 C9 114.7(3)
N2 C12 H12A 108.6
C9 C12 H12A 108.6
N2 C12 H12B 108.6
C9 C12 H12B 108.6
H12A C12 H12B 107.6
N2 C13 C14 126.0(3)
N2 C13 H13 117.0
C14 C13 H13 117.0
C15 C14 C19 121.5(3)
C15 C14 C13 116.6(3)
C19 C14 C13 121.9(3)
C16 C15 C14 120.4(3)
C16 C15 H15 119.8
C14 C15 H15 119.8
C15 C16 C17 120.5(3)
C15 C16 Cl3 120.0(3)
C17 C16 Cl3 119.5(3)
C18 C17 C16 119.4(3)
C18 C17 H17 120.3
C16 C17 H17 120.3
C17 C18 C19 123.2(3)
C17 C18 Cl4 118.6(2)
C19 C18 Cl4 118.2(3)
O2 C19 C14 125.2(3)
O2 C19 C18 119.9(3)
C14 C19 C18 114.9(3)
O1 Cu1 O2 89.91(10)
O1 Cu1 N1 93.14(11)
O2 Cu1 N1 159.14(11)
O1 Cu1 N2 158.73(10)
O2 Cu1 N2 93.67(10)
N1 Cu1 N2 90.94(11)
C7 N1 C8 118.7(3)
C7 N1 Cu1 125.7(2)
C8 N1 Cu1 115.6(2)
C13 N2 C12 119.3(3)
C13 N2 Cu1 125.0(2)
C12 N2 Cu1 115.0(2)
C1 O1 Cu1 127.5(2)
C19 O2 Cu1 126.8(2)

loop_
_geom_bond_atom_site_label_1
_geom_bond_atom_site_label_2
_geom_bond_distance
C1 O1 1.299(4)
C1 C6 1.418(4)
C1 C2 1.420(4)
C2 C3 1.362(5)
C2 Cl1 1.737(3)
C3 C4 1.394(5)
C3 H3 0.9300
C4 C5 1.360(5)
C4 Cl2 1.737(4)
C5 C6 1.400(4)
C5 H5 0.9300
C6 C7 1.437(4)
C7 N1 1.278(4)
C7 H7 0.9300
C8 N1 1.470(4)
C8 C9 1.532(4)
C8 H8A 0.9700
C8 H8B 0.9700
C9 C10 1.528(5)
C9 C12 1.534(4)
C9 C11 1.537(5)
C10 H10A 0.9600
C10 H10B 0.9600
C10 H10C 0.9600
C11 H11A 0.9600
C11 H11B 0.9600
C11 H11C 0.9600
C12 N2 1.467(4)
C12 H12A 0.9700
C12 H12B 0.9700
C13 N2 1.287(4)
C13 C14 1.444(4)
C13 H13 0.9300
C14 C15 1.399(5)
C14 C19 1.419(4)
C15 C16 1.365(4)
C15 H15 0.9300
C16 C17 1.385(5)
C16 Cl3 1.741(3)
C17 C18 1.372(4)
C17 H17 0.9300
C18 C19 1.424(4)
C18 Cl4 1.737(3)
C19 O2 1.294(4)
Cu1 O1 1.898(2)
Cu1 O2 1.903(2)
Cu1 N1 1.942(3)
Cu1 N2 1.947(3)

loop_
_geom_hbond_atom_site_label_D
_geom_hbond_atom_site_label_H
_geom_hbond_atom_site_label_A
_geom_hbond_site_symmetry_A
_geom_hbond_distance_DH
_geom_hbond_distance_HA
_geom_hbond_distance_DA
_geom_hbond_angle_DHA
_geom_hbond_publ_flag
C8 H8A O1 3_675 0.97 2.56 3.331(4) 136 y

loop_
_geom_torsion_atom_site_label_1
_geom_torsion_atom_site_label_2
_geom_torsion_atom_site_label_3
_geom_torsion_atom_site_label_4
_geom_torsion
O1 C1 C2 C3 179.8(3)
C6 C1 C2 C3 1.6(5)
O1 C1 C2 Cl1 -0.7(4)
C6 C1 C2 Cl1 -178.9(2)
C1 C2 C3 C4 -1.5(5)
Cl1 C2 C3 C4 179.0(3)
C2 C3 C4 C5 0.4(5)
C2 C3 C4 Cl2 -178.8(3)
C3 C4 C5 C6 0.5(5)
Cl2 C4 C5 C6 179.7(3)
C4 C5 C6 C1 -0.3(5)
C4 C5 C6 C7 -176.7(3)
O1 C1 C6 C5 -178.7(3)
C2 C1 C6 C5 -0.6(5)
O1 C1 C6 C7 -2.5(5)
C2 C1 C6 C7 175.6(3)
C5 C6 C7 N1 -179.3(3)
C1 C6 C7 N1 4.3(5)
N1 C8 C9 C10 81.1(4)
N1 C8 C9 C12 -38.1(4)
N1 C8 C9 C11 -159.0(3)
C10 C9 C12 N2 -153.9(3)
C8 C9 C12 N2 -33.0(4)
C11 C9 C12 N2 85.8(4)
N2 C13 C14 C15 -172.0(3)
N2 C13 C14 C19 9.1(5)
C19 C14 C15 C16 0.1(5)
C13 C14 C15 C16 -178.7(3)
C14 C15 C16 C17 1.0(6)
C14 C15 C16 Cl3 179.1(3)
C15 C16 C17 C18 -1.0(6)
Cl3 C16 C17 C18 -179.1(3)
C16 C17 C18 C19 -0.1(5)
C16 C17 C18 Cl4 179.7(3)
C15 C14 C19 O2 -179.6(3)
C13 C14 C19 O2 -0.8(5)
C15 C14 C19 C18 -1.1(5)
C13 C14 C19 C18 177.7(3)
C17 C18 C19 O2 179.7(3)
Cl4 C18 C19 O2 -0.1(4)
C17 C18 C19 C14 1.1(5)
Cl4 C18 C19 C14 -178.7(2)
C6 C7 N1 C8 -174.7(3)
C6 C7 N1 Cu1 1.0(5)
C9 C8 N1 C7 -112.5(3)
C9 C8 N1 Cu1 71.4(3)
O1 Cu1 N1 C7 -5.6(3)
O2 Cu1 N1 C7 -103.6(4)
N2 Cu1 N1 C7 153.5(3)
O1 Cu1 N1 C8 170.2(2)
O2 Cu1 N1 C8 72.2(4)
N2 Cu1 N1 C8 -30.7(2)
C14 C13 N2 C12 -174.9(3)
C14 C13 N2 Cu1 -4.7(5)
C9 C12 N2 C13 -118.0(3)
C9 C12 N2 Cu1 70.9(3)
O1 Cu1 N2 C13 -103.4(3)
O2 Cu1 N2 C13 -4.1(3)
N1 Cu1 N2 C13 155.5(3)
O1 Cu1 N2 C12 67.2(4)
O2 Cu1 N2 C12 166.4(2)
N1 Cu1 N2 C12 -33.9(2)
C6 C1 O1 Cu1 -4.6(5)
C2 C1 O1 Cu1 177.4(2)
O2 Cu1 O1 C1 166.7(3)
N1 Cu1 O1 C1 7.4(3)
N2 Cu1 O1 C1 -93.3(4)
C14 C19 O2 Cu1 -10.9(5)
C18 C19 O2 Cu1 170.7(2)
O1 Cu1 O2 C19 170.8(3)
N1 Cu1 O2 C19 -90.6(4)
N2 Cu1 O2 C19 11.8(3)
